data_4002632
loop_
_publ_author_name
'Zaremba, V.I.'
'Kaczorowski, D.'
'Rodewald, U.C.'
'Hoffmann, R.D.'
'Poettgen, R.'

_publ_section_title
;
 La Pd In2 with Mg Cu Al2 and RE Pd In2 (RE = Y, Pr, Nd, Sm, Gd-Tm, Lu)
 with Hf Ni Ga2 type structure: synthesis, structure, and physical
 properties
;
_journal_name_full 'Chemistry of Materials (1,1989-)'
_journal_page_first 466
_journal_page_last 476
_journal_volume 16
_journal_year 2004
_chemical_formula_sum 'In2.02 Pd Tb0.98'
_chemical_name_systematic 'Tb0.98 Pd In2.02'
_space_group_IT_number 107
_symmetry_space_group_name_Hall 'I 4 -2'
_symmetry_space_group_name_H-M 'I 4 m m'
_cell_angle_alpha 90
_cell_angle_beta 90
_cell_angle_gamma 90
_cell_formula_units_Z 20
_cell_length_a 13.685
_cell_length_b 13.685
_cell_length_c 9.128
_cell_volume 1709.485
_citation_journal_id_ASTM CMATEX
_cod_data_source_file Zaremba_CMATEX_2004_1233.cif
_cod_data_source_block In2.02Pd1Tb0.98
_cod_original_formula_sum 'In2.02 Pd1 Tb0.98'
_cod_database_code 4002632

loop_
_symmetry_equiv_pos_as_xyz
x,y,z
-y,x,z
-x,-y,z
y,-x,z
-x,y,z
-y,-x,z
x,-y,z
y,x,z
x+1/2,y+1/2,z+1/2
-y+1/2,x+1/2,z+1/2
-x+1/2,-y+1/2,z+1/2
y+1/2,-x+1/2,z+1/2
-x+1/2,y+1/2,z+1/2
-y+1/2,-x+1/2,z+1/2
x+1/2,-y+1/2,z+1/2
y+1/2,x+1/2,z+1/2

loop_
_atom_site_label
_atom_site_type_symbol
_atom_site_fract_x
_atom_site_fract_y
_atom_site_fract_z
_atom_site_occupancy
_atom_site_U_iso_or_equiv
Pd2 Pd 0.33955 0.33955 0.02834 1 0.0
In2 In 0.14188 0.35125 0.12087 1 0.0
In1 In 1 1 0.98378 0.2 0.0
Tb4 Tb 1 1 0.4545 1 0.0
In5 In 0.13208 0.13208 0.21736 1 0.0
Tb2 Tb 0.29731 0.29731 0.37003 1 0.0
In3 In 0.16463 1 0.71249 1 0.0
Pd1 Pd 0.21416 1 0.02161 1 0.0
Pd3 Pd 1 0.5 0.1112 1 0.0
In4 In 0.38223 1 0.86026 1 0.0
Tb1 Tb 0.28082 1 0.3827 1 0.0
Tb3 Tb 1 1 0.98378 0.8 0.0
